data_4110850
loop_
_publ_author_name
'David S. Laitar'
'Emily Y. Tsui'
'Joseph P. Sadighi'

_publ_contact_author_address
;2-204, 77 Massachusetts Ave.
Cambridge, MA 02139
;
_publ_contact_author_email jsadighi@mit.edu
_publ_contact_author_name 'Joseph P. Sadighi'
_publ_section_title
;
 Catalytic Diboration of Aldehydes via Insertion into the Copper-Boron
 Bond
;
_journal_name_full 'Journal of the American Chemical Society'
_journal_page_first 11036
_journal_page_last 11037
_journal_paper_doi 10.1021/ja064019z
_journal_volume 128
_journal_year 2006
_chemical_formula_sum 'C43 H60 B Cu N2 O3'
_chemical_formula_weight 727.28
_chemical_name_systematic
; 
 ? 
;
_space_group_IT_number 14
_symmetry_cell_setting monoclinic
_symmetry_space_group_name_Hall '-P 2yn'
_symmetry_space_group_name_H-M 'P 1 21/n 1'
_atom_sites_solution_hydrogens geom
_atom_sites_solution_primary direct
_atom_sites_solution_secondary difmap
_audit_creation_method SHELXL-97
_cell_angle_alpha 90.00
_cell_angle_beta 101.158(4)
_cell_angle_gamma 90.00
_cell_formula_units_Z 4
_cell_length_a 11.8285(13)
_cell_length_b 20.610(2)
_cell_length_c 17.6358(18)
_cell_measurement_reflns_used 7212
_cell_measurement_temperature 100(2)
_cell_measurement_theta_max 29.28
_cell_measurement_theta_min 2.15
_cell_volume 4218.1(8)
_computing_cell_refinement 'SAINT 5 (Bruker-AXS, 2003)'
_computing_data_collection 'SMART 5 (Bruker-AXS, 2003)'
_computing_data_reduction 'SAINT 5 (Bruker-AXS, 2003)'
_computing_molecular_graphics 'Bruker SHELXTL'
_computing_publication_material 'Bruker SHELXTL'
_computing_structure_refinement 'SHELXL-97 (Sheldrick, 1997)'
_computing_structure_solution 'SHELXS-97 (Sheldrick, 1990)'
_diffrn_ambient_temperature 100(2)
_diffrn_measured_fraction_theta_full 1.000
_diffrn_measured_fraction_theta_max 1.000
_diffrn_measurement_device_type 'Bruker Smart APEX CCD'
_diffrn_measurement_method 'omega and phi scans'
_diffrn_radiation_monochromator graphite
_diffrn_radiation_source 'fine-focus sealed tube'
_diffrn_radiation_type MoK\a
_diffrn_radiation_wavelength 0.71073
_diffrn_reflns_av_R_equivalents 0.0439
_diffrn_reflns_av_sigmaI/netI 0.0258
_diffrn_reflns_limit_h_max 15
_diffrn_reflns_limit_h_min -15
_diffrn_reflns_limit_k_max 27
_diffrn_reflns_limit_k_min -27
_diffrn_reflns_limit_l_max 23
_diffrn_reflns_limit_l_min -23
_diffrn_reflns_number 88667
_diffrn_reflns_theta_full 28.70
_diffrn_reflns_theta_max 28.70
_diffrn_reflns_theta_min 1.91
_exptl_absorpt_coefficient_mu 0.555
_exptl_absorpt_correction_T_max 0.9213
_exptl_absorpt_correction_T_min 0.7923
_exptl_absorpt_correction_type multi-scan
_exptl_absorpt_process_details sadabs
_exptl_crystal_colour colorless
_exptl_crystal_density_diffrn 1.145
_exptl_crystal_description block
_exptl_crystal_F_000 1560
_exptl_crystal_size_max 0.15
_exptl_crystal_size_mid 0.15
_exptl_crystal_size_min 0.15
_refine_diff_density_max 1.121
_refine_diff_density_min -0.186
_refine_diff_density_rms 0.073
_refine_ls_extinction_method none
_refine_ls_goodness_of_fit_ref 1.092
_refine_ls_hydrogen_treatment constr
_refine_ls_matrix_type full
_refine_ls_number_parameters 466
_refine_ls_number_reflns 10890
_refine_ls_number_restraints 0
_refine_ls_restrained_S_all 1.092
_refine_ls_R_factor_all 0.0625
_refine_ls_R_factor_gt 0.0499
_refine_ls_shift/su_max 0.001
_refine_ls_shift/su_mean 0.000
_refine_ls_structure_factor_coef Fsqd
_refine_ls_weighting_details 'calc w=1/[\s^2^(Fo^2^)+(0.0590P)^2^+3.0826P] where P=(Fo^2^+2Fc^2^)/3'
_refine_ls_weighting_scheme calc
_refine_ls_wR_factor_gt 0.1231
_refine_ls_wR_factor_ref 0.1303
_reflns_number_gt 8969
_reflns_number_total 10890
_reflns_threshold_expression >2sigma(I)
_cod_data_source_file ja064019zsi20060718_122859_2.cif
_cod_data_source_block 05091
_cod_database_code 4110850

loop_
_symmetry_equiv_pos_as_xyz
'x, y, z'
'-x+1/2, y+1/2, -z+1/2'
'-x, -y, -z'
'x-1/2, -y-1/2, z-1/2'

loop_
_atom_site_label
_atom_site_type_symbol
_atom_site_fract_x
_atom_site_fract_y
_atom_site_fract_z
_atom_site_U_iso_or_equiv
_atom_site_adp_type
_atom_site_occupancy
_atom_site_symmetry_multiplicity
_atom_site_calc_flag
_atom_site_refinement_flags
Cu1 Cu 0.179361(19) 0.199148(11) 0.970371(12) 0.02207(7) Uani 1 1 d .
O1 O 0.14040(14) 0.21155(8) 0.80091(9) 0.0335(3) Uani 1 1 d .
O2 O 0.23665(14) 0.16736(8) 0.70705(9) 0.0376(4) Uani 1 1 d .
O3 O 0.18653(13) 0.09681(8) 0.79668(8) 0.0317(3) Uani 1 1 d .
N1 N 0.25556(14) 0.15770(8) 1.13210(9) 0.0240(3) Uani 1 1 d .
N2 N 0.35114(14) 0.23955(8) 1.10514(9) 0.0231(3) Uani 1 1 d .
C1 C 0.26383(16) 0.19918(9) 1.07346(10) 0.0214(3) Uani 1 1 d .
C2 C 0.33680(18) 0.17169(11) 1.19777(11) 0.0300(4) Uani 1 1 d .
H2 H 0.3477 0.1492 1.2457 0.036 Uiso 1 1 calc R
C3 C 0.39730(18) 0.22313(11) 1.18092(11) 0.0293(4) Uani 1 1 d .
H3 H 0.4593 0.2440 1.2143 0.035 Uiso 1 1 calc R
C4 C 0.17366(16) 0.10507(9) 1.12550(10) 0.0236(4) Uani 1 1 d .
C5 C 0.20221(16) 0.04601(10) 1.09572(11) 0.0258(4) Uani 1 1 d .
C6 C 0.12194(18) -0.00412(10) 1.09010(13) 0.0317(4) Uani 1 1 d .
H6 H 0.1389 -0.0449 1.0698 0.038 Uiso 1 1 calc R
C7 C 0.01792(19) 0.00467(12) 1.11361(14) 0.0377(5) Uani 1 1 d .
H7 H -0.0355 -0.0301 1.1103 0.045 Uiso 1 1 calc R
C8 C -0.00806(19) 0.06447(12) 1.14196(13) 0.0368(5) Uani 1 1 d .
H8 H -0.0805 0.0703 1.1567 0.044 Uiso 1 1 calc R
C9 C 0.06892(18) 0.11606(11) 1.14935(11) 0.0289(4) Uani 1 1 d .
C10 C 0.31708(17) 0.03455(10) 1.07169(12) 0.0301(4) Uani 1 1 d .
H10 H 0.3620 0.0759 1.0799 0.036 Uiso 1 1 calc R
C11 C 0.3021(2) 0.01682(19) 0.98675(16) 0.0593(8) Uani 1 1 d .
H11A H 0.2559 -0.0228 0.9767 0.089 Uiso 1 1 calc R
H11B H 0.3779 0.0096 0.9736 0.089 Uiso 1 1 calc R
H11C H 0.2629 0.0523 0.9552 0.089 Uiso 1 1 calc R
C12 C 0.3849(2) -0.01691(16) 1.12262(19) 0.0575(8) Uani 1 1 d .
H12A H 0.3936 -0.0040 1.1769 0.086 Uiso 1 1 calc R
H12B H 0.4611 -0.0216 1.1093 0.086 Uiso 1 1 calc R
H12C H 0.3437 -0.0584 1.1146 0.086 Uiso 1 1 calc R
C13 C 0.0374(2) 0.18207(12) 1.17776(13) 0.0382(5) Uani 1 1 d .
H13 H 0.1107 0.2061 1.1972 0.046 Uiso 1 1 calc R
C14 C -0.0321(3) 0.22092(14) 1.11017(16) 0.0512(7) Uani 1 1 d .
H14A H 0.0145 0.2271 1.0704 0.077 Uiso 1 1 calc R
H14B H -0.0524 0.2633 1.1288 0.077 Uiso 1 1 calc R
H14C H -0.1025 0.1972 1.0881 0.077 Uiso 1 1 calc R
C15 C -0.0282(4) 0.17729(19) 1.2441(2) 0.0769(11) Uani 1 1 d .
H15A H -0.1034 0.1569 1.2255 0.115 Uiso 1 1 calc R
H15B H -0.0395 0.2209 1.2636 0.115 Uiso 1 1 calc R
H15C H 0.0161 0.1510 1.2858 0.115 Uiso 1 1 calc R
C16 C 0.38729(17) 0.29417(9) 1.06466(11) 0.0244(4) Uani 1 1 d .
C17 C 0.46832(17) 0.28355(10) 1.01809(12) 0.0278(4) Uani 1 1 d .
C18 C 0.50084(18) 0.33722(11) 0.97901(12) 0.0324(4) Uani 1 1 d .
H18 H 0.5554 0.3319 0.9464 0.039 Uiso 1 1 calc R
C19 C 0.45480(19) 0.39803(11) 0.98699(12) 0.0343(5) Uani 1 1 d .
H19 H 0.4784 0.4340 0.9602 0.041 Uiso 1 1 calc R
C20 C 0.37449(19) 0.40686(10) 1.03379(12) 0.0321(4) Uani 1 1 d .
H20 H 0.3433 0.4488 1.0385 0.038 Uiso 1 1 calc R
C21 C 0.33900(18) 0.35475(10) 1.07411(11) 0.0281(4) Uani 1 1 d .
C22 C 0.5195(2) 0.21700(11) 1.01068(14) 0.0357(5) Uani 1 1 d .
H22 H 0.4769 0.1854 1.0379 0.043 Uiso 1 1 calc R
C23 C 0.5031(3) 0.19582(15) 0.92640(18) 0.0590(8) Uani 1 1 d .
H23A H 0.4212 0.1979 0.9026 0.089 Uiso 1 1 calc R
H23B H 0.5310 0.1512 0.9238 0.089 Uiso 1 1 calc R
H23C H 0.5468 0.2248 0.8986 0.089 Uiso 1 1 calc R
C24 C 0.6462(2) 0.21496(13) 1.05067(15) 0.0431(6) Uani 1 1 d .
H24A H 0.6905 0.2454 1.0251 0.065 Uiso 1 1 calc R
H24B H 0.6763 0.1709 1.0475 0.065 Uiso 1 1 calc R
H24C H 0.6532 0.2273 1.1051 0.065 Uiso 1 1 calc R
C25 C 0.2504(2) 0.36445(11) 1.12539(13) 0.0333(4) Uani 1 1 d .
H25 H 0.2372 0.3213 1.1480 0.040 Uiso 1 1 calc R
C26 C 0.1353(2) 0.38720(14) 1.07802(15) 0.0447(6) Uani 1 1 d .
H26A H 0.1461 0.4286 1.0530 0.067 Uiso 1 1 calc R
H26B H 0.0798 0.3929 1.1122 0.067 Uiso 1 1 calc R
H26C H 0.1061 0.3547 1.0385 0.067 Uiso 1 1 calc R
C27 C 0.2965(2) 0.41009(13) 1.19240(13) 0.0419(5) Uani 1 1 d .
H27A H 0.3165 0.4519 1.1720 0.063 Uiso 1 1 calc R
H27B H 0.3652 0.3910 1.2246 0.063 Uiso 1 1 calc R
H27C H 0.2373 0.4167 1.2236 0.063 Uiso 1 1 calc R
C28 C 0.08403(18) 0.20376(10) 0.86729(11) 0.0271(4) Uani 1 1 d .
H28 H 0.0337 0.1644 0.8588 0.033 Uiso 1 1 calc R
C29 C 0.00981(18) 0.26206(10) 0.87398(10) 0.0255(4) Uani 1 1 d .
C30 C 0.0494(2) 0.32651(11) 0.87055(11) 0.0333(5) Uani 1 1 d .
C31 C -0.0239(3) 0.37768(11) 0.88108(12) 0.0437(6) Uani 1 1 d .
H31 H 0.0031 0.4209 0.8785 0.052 Uiso 1 1 calc R
C32 C -0.1342(3) 0.36812(12) 0.89514(13) 0.0466(6) Uani 1 1 d .
C33 C -0.1702(2) 0.30513(12) 0.90054(14) 0.0416(6) Uani 1 1 d .
H33 H -0.2446 0.2974 0.9115 0.050 Uiso 1 1 calc R
C34 C -0.10091(19) 0.25217(10) 0.89045(11) 0.0299(4) Uani 1 1 d .
C35 C 0.1699(2) 0.34049(13) 0.85975(15) 0.0483(6) Uani 1 1 d .
H35A H 0.1755 0.3320 0.8059 0.072 Uiso 1 1 calc R
H35B H 0.2242 0.3125 0.8940 0.072 Uiso 1 1 calc R
H35C H 0.1885 0.3861 0.8722 0.072 Uiso 1 1 calc R
C36 C -0.2131(4) 0.42471(15) 0.9029(2) 0.0789(12) Uani 1 1 d .
H36A H -0.2679 0.4308 0.8542 0.118 Uiso 1 1 calc R
H36B H -0.1671 0.4642 0.9153 0.118 Uiso 1 1 calc R
H36C H -0.2553 0.4157 0.9444 0.118 Uiso 1 1 calc R
C37 C -0.1467(2) 0.18493(11) 0.89881(15) 0.0391(5) Uani 1 1 d .
H37A H -0.2240 0.1878 0.9109 0.059 Uiso 1 1 calc R
H37B H -0.0954 0.1621 0.9407 0.059 Uiso 1 1 calc R
H37C H -0.1504 0.1611 0.8503 0.059 Uiso 1 1 calc R
C38 C 0.28975(18) 0.10619(11) 0.69675(12) 0.0325(4) Uani 1 1 d .
C39 C 0.2819(2) 0.09442(15) 0.60989(13) 0.0465(6) Uani 1 1 d .
H39A H 0.2015 0.0983 0.5831 0.070 Uiso 1 1 calc R
H39B H 0.3104 0.0508 0.6018 0.070 Uiso 1 1 calc R
H39C H 0.3289 0.1267 0.5893 0.070 Uiso 1 1 calc R
C40 C 0.41629(18) 0.11042(11) 0.73531(12) 0.0321(4) Uani 1 1 d .
H40A H 0.4512 0.1485 0.7158 0.048 Uiso 1 1 calc R
H40B H 0.4564 0.0712 0.7236 0.048 Uiso 1 1 calc R
H40C H 0.4227 0.1143 0.7914 0.048 Uiso 1 1 calc R
C41 C 0.22026(18) 0.05652(11) 0.73574(12) 0.0305(4) Uani 1 1 d .
C42 C 0.1104(2) 0.03351(16) 0.68491(16) 0.0499(7) Uani 1 1 d .
H42A H 0.0638 0.0101 0.7163 0.075 Uiso 1 1 calc R
H42B H 0.1288 0.0045 0.6450 0.075 Uiso 1 1 calc R
H42C H 0.0669 0.0709 0.6604 0.075 Uiso 1 1 calc R
C43 C 0.2888(2) -0.00062(11) 0.77508(14) 0.0358(5) Uani 1 1 d .
H43A H 0.3502 0.0153 0.8164 0.054 Uiso 1 1 calc R
H43B H 0.3229 -0.0247 0.7371 0.054 Uiso 1 1 calc R
H43C H 0.2376 -0.0293 0.7971 0.054 Uiso 1 1 calc R
B1 B 0.1873(2) 0.16007(13) 0.77087(13) 0.0331(5) Uani 1 1 d .

loop_
_atom_site_aniso_label
_atom_site_aniso_U_11
_atom_site_aniso_U_22
_atom_site_aniso_U_33
_atom_site_aniso_U_23
_atom_site_aniso_U_13
_atom_site_aniso_U_12
Cu1 0.02241(12) 0.02597(13) 0.01602(11) 0.00363(8) -0.00078(8) 0.00028(9)
O1 0.0370(8) 0.0390(8) 0.0247(7) 0.0059(6) 0.0061(6) 0.0063(6)
O2 0.0404(9) 0.0456(9) 0.0275(8) 0.0081(7) 0.0086(6) 0.0102(7)
O3 0.0333(8) 0.0380(8) 0.0246(7) -0.0004(6) 0.0072(6) 0.0017(6)
N1 0.0248(8) 0.0273(8) 0.0180(7) 0.0036(6) -0.0008(6) -0.0040(6)
N2 0.0247(8) 0.0247(8) 0.0183(7) 0.0009(6) 0.0005(6) -0.0023(6)
C1 0.0228(8) 0.0219(8) 0.0184(8) 0.0017(7) 0.0013(6) -0.0005(7)
C2 0.0318(10) 0.0373(11) 0.0177(9) 0.0029(8) -0.0035(7) -0.0050(8)
C3 0.0314(10) 0.0352(11) 0.0183(9) 0.0003(8) -0.0030(7) -0.0037(8)
C4 0.0244(9) 0.0267(9) 0.0181(8) 0.0052(7) 0.0002(7) -0.0042(7)
C5 0.0231(9) 0.0277(9) 0.0251(9) 0.0065(7) 0.0012(7) 0.0002(7)
C6 0.0319(10) 0.0257(10) 0.0364(11) 0.0040(8) 0.0037(9) -0.0010(8)
C7 0.0324(11) 0.0388(12) 0.0418(12) 0.0069(10) 0.0070(9) -0.0120(9)
C8 0.0276(10) 0.0500(14) 0.0350(11) 0.0016(10) 0.0114(9) -0.0066(9)
C9 0.0287(10) 0.0372(11) 0.0204(9) 0.0004(8) 0.0040(7) -0.0016(8)
C10 0.0247(9) 0.0310(10) 0.0337(11) 0.0037(8) 0.0035(8) 0.0028(8)
C11 0.0344(13) 0.105(3) 0.0399(14) -0.0078(15) 0.0111(11) 0.0093(14)
C12 0.0368(13) 0.0672(19) 0.0688(19) 0.0275(15) 0.0110(13) 0.0208(13)
C13 0.0367(12) 0.0463(13) 0.0326(11) -0.0107(10) 0.0093(9) 0.0001(10)
C14 0.0528(16) 0.0507(15) 0.0488(15) -0.0129(12) 0.0066(12) 0.0182(12)
C15 0.112(3) 0.079(2) 0.0543(19) -0.0186(17) 0.053(2) -0.004(2)
C16 0.0257(9) 0.0254(9) 0.0200(8) 0.0006(7) -0.0004(7) -0.0048(7)
C17 0.0252(9) 0.0319(10) 0.0245(9) -0.0019(8) 0.0003(7) -0.0025(8)
C18 0.0267(10) 0.0445(12) 0.0261(10) 0.0029(9) 0.0050(8) -0.0065(9)
C19 0.0371(11) 0.0362(11) 0.0265(10) 0.0092(8) -0.0013(8) -0.0110(9)
C20 0.0369(11) 0.0269(10) 0.0300(10) 0.0007(8) 0.0005(8) -0.0024(8)
C21 0.0328(10) 0.0271(10) 0.0234(9) -0.0023(7) 0.0031(8) -0.0032(8)
C22 0.0322(11) 0.0370(12) 0.0394(12) -0.0026(9) 0.0103(9) 0.0036(9)
C23 0.0552(17) 0.0618(18) 0.0523(17) -0.0275(14) -0.0090(13) 0.0169(14)
C24 0.0396(12) 0.0530(15) 0.0354(12) -0.0007(10) 0.0041(10) 0.0123(11)
C25 0.0407(12) 0.0307(10) 0.0304(10) -0.0015(8) 0.0112(9) 0.0022(9)
C26 0.0370(12) 0.0602(16) 0.0374(13) -0.0067(11) 0.0080(10) -0.0012(11)
C27 0.0495(14) 0.0456(14) 0.0287(11) -0.0048(10) 0.0029(10) 0.0100(11)
C28 0.0303(10) 0.0324(10) 0.0173(8) 0.0022(7) 0.0014(7) 0.0060(8)
C29 0.0344(10) 0.0266(9) 0.0130(8) -0.0012(7) -0.0017(7) 0.0040(8)
C30 0.0481(13) 0.0310(10) 0.0161(8) 0.0028(7) -0.0054(8) -0.0052(9)
C31 0.0835(19) 0.0224(10) 0.0196(10) 0.0006(8) -0.0041(11) -0.0005(11)
C32 0.0816(19) 0.0350(12) 0.0261(11) 0.0025(9) 0.0180(12) 0.0224(12)
C33 0.0555(15) 0.0402(13) 0.0341(12) 0.0056(10) 0.0216(11) 0.0163(11)
C34 0.0411(11) 0.0280(10) 0.0219(9) 0.0002(7) 0.0091(8) 0.0070(8)
C35 0.0532(15) 0.0444(14) 0.0399(13) 0.0110(11) -0.0095(11) -0.0167(12)
C36 0.142(3) 0.0463(17) 0.0587(19) 0.0104(14) 0.044(2) 0.049(2)
C37 0.0442(13) 0.0334(12) 0.0435(13) -0.0017(10) 0.0175(11) -0.0025(10)
C38 0.0302(10) 0.0419(12) 0.0244(10) 0.0049(8) 0.0026(8) 0.0046(9)
C39 0.0437(13) 0.0703(18) 0.0250(11) -0.0001(11) 0.0059(10) 0.0094(12)
C40 0.0282(10) 0.0389(12) 0.0292(10) 0.0042(9) 0.0057(8) 0.0012(8)
C41 0.0275(10) 0.0367(11) 0.0275(10) -0.0049(8) 0.0062(8) 0.0004(8)
C42 0.0370(13) 0.0698(18) 0.0412(14) -0.0169(13) 0.0031(10) -0.0077(12)
C43 0.0383(12) 0.0325(11) 0.0387(12) -0.0003(9) 0.0130(9) -0.0002(9)
B1 0.0400(13) 0.0381(13) 0.0186(10) 0.0029(9) -0.0003(9) 0.0046(10)

loop_
_atom_type_symbol
_atom_type_description
_atom_type_scat_dispersion_real
_atom_type_scat_dispersion_imag
_atom_type_scat_source
C C 0.0033 0.0016 'International Tables Vol C Tables 4.2.6.8 and 6.1.1.4'
H H 0.0000 0.0000 'International Tables Vol C Tables 4.2.6.8 and 6.1.1.4'
B B 0.0013 0.0007 'International Tables Vol C Tables 4.2.6.8 and 6.1.1.4'
N N 0.0061 0.0033 'International Tables Vol C Tables 4.2.6.8 and 6.1.1.4'
O O 0.0106 0.0060 'International Tables Vol C Tables 4.2.6.8 and 6.1.1.4'
Cu Cu 0.3201 1.2651 'International Tables Vol C Tables 4.2.6.8 and 6.1.1.4'

loop_
_geom_angle_atom_site_label_1
_geom_angle_atom_site_label_2
_geom_angle_atom_site_label_3
_geom_angle
C1 Cu1 C28 175.46(8)
B1 O1 C28 120.80(17)
B1 O2 C38 105.88(17)
B1 O3 C41 105.77(16)
C1 N1 C2 111.40(16)
C1 N1 C4 123.84(15)
C2 N1 C4 124.75(16)
C1 N2 C3 111.94(16)
C1 N2 C16 123.29(15)
C3 N2 C16 124.72(16)
N2 C1 N1 103.47(15)
N2 C1 Cu1 127.69(13)
N1 C1 Cu1 128.79(14)
C3 C2 N1 107.00(17)
C2 C3 N2 106.19(17)
C5 C4 C9 123.17(18)
C5 C4 N1 118.62(17)
C9 C4 N1 118.20(18)
C4 C5 C6 117.59(18)
C4 C5 C10 122.46(18)
C6 C5 C10 119.94(19)
C7 C6 C5 121.0(2)
C6 C7 C8 119.8(2)
C7 C8 C9 121.8(2)
C8 C9 C4 116.7(2)
C8 C9 C13 121.2(2)
C4 C9 C13 122.05(19)
C12 C10 C5 110.06(19)
C12 C10 C11 111.3(2)
C5 C10 C11 111.91(18)
C9 C13 C15 112.8(2)
C9 C13 C14 109.82(19)
C15 C13 C14 110.7(2)
C17 C16 C21 123.65(18)
C17 C16 N2 118.20(18)
C21 C16 N2 118.15(18)
C16 C17 C18 116.92(19)
C16 C17 C22 121.63(19)
C18 C17 C22 121.5(2)
C19 C18 C17 121.0(2)
C18 C19 C20 120.5(2)
C19 C20 C21 120.7(2)
C16 C21 C20 117.17(19)
C16 C21 C25 122.16(18)
C20 C21 C25 120.67(19)
C17 C22 C23 111.5(2)
C17 C22 C24 110.95(19)
C23 C22 C24 111.7(2)
C21 C25 C27 110.93(19)
C21 C25 C26 110.99(18)
C27 C25 C26 112.41(19)
O1 C28 C29 109.73(16)
O1 C28 Cu1 118.74(14)
C29 C28 Cu1 101.94(12)
C34 C29 C30 118.26(19)
C34 C29 C28 118.64(18)
C30 C29 C28 122.91(19)
C31 C30 C29 118.9(2)
C31 C30 C35 120.0(2)
C29 C30 C35 121.1(2)
C32 C31 C30 123.0(2)
C33 C32 C31 117.4(2)
C33 C32 C36 121.0(3)
C31 C32 C36 121.5(3)
C32 C33 C34 122.1(2)
C33 C34 C29 120.3(2)
C33 C34 C37 118.4(2)
C29 C34 C37 121.28(19)
O2 C38 C40 108.04(18)
O2 C38 C39 108.76(18)
C40 C38 C39 108.60(19)
O2 C38 C41 103.92(16)
C40 C38 C41 113.49(17)
C39 C38 C41 113.7(2)
O3 C41 C42 106.71(18)
O3 C41 C43 107.44(17)
C42 C41 C43 110.5(2)
O3 C41 C38 101.11(16)
C42 C41 C38 114.4(2)
C43 C41 C38 115.56(17)
O1 B1 O2 120.5(2)
O1 B1 O3 125.6(2)
O2 B1 O3 113.8(2)

loop_
_geom_bond_atom_site_label_1
_geom_bond_atom_site_label_2
_geom_bond_distance
Cu1 C1 1.8975(18)
Cu1 C28 1.9473(19)
O1 B1 1.352(3)
O1 C28 1.464(2)
O2 B1 1.373(3)
O2 C38 1.436(3)
O3 B1 1.382(3)
O3 C41 1.473(2)
N1 C1 1.360(2)
N1 C2 1.385(2)
N1 C4 1.444(2)
N2 C1 1.359(2)
N2 C3 1.384(2)
N2 C16 1.442(2)
C2 C3 1.344(3)
C4 C5 1.393(3)
C4 C9 1.402(3)
C5 C6 1.394(3)
C5 C10 1.518(3)
C6 C7 1.384(3)
C7 C8 1.387(4)
C8 C9 1.390(3)
C9 C13 1.521(3)
C10 C12 1.515(3)
C10 C11 1.519(3)
C13 C15 1.527(4)
C13 C14 1.536(4)
C16 C17 1.395(3)
C16 C21 1.396(3)
C17 C18 1.396(3)
C17 C22 1.515(3)
C18 C19 1.385(3)
C19 C20 1.386(3)
C20 C21 1.397(3)
C21 C25 1.524(3)
C22 C23 1.525(4)
C22 C24 1.529(3)
C25 C27 1.526(3)
C25 C26 1.527(3)
C28 C29 1.506(3)
C29 C34 1.410(3)
C29 C30 1.414(3)
C30 C31 1.400(3)
C30 C35 1.501(4)
C31 C32 1.388(4)
C32 C33 1.375(4)
C32 C36 1.517(4)
C33 C34 1.397(3)
C34 C37 1.505(3)
C38 C40 1.522(3)
C38 C39 1.536(3)
C38 C41 1.554(3)
C41 C42 1.506(3)
C41 C43 1.519(3)
